data_4089488
loop_
_publ_author_name
'Plessow, Philipp N.'
'Weigel, Laura'
'Lindner, Ronald'
'Sch\"afer, Ansgar'
'Rominger, Frank'
'Limbach, Michael'
'Hofmann, Peter'

_publ_section_title
;
 Mechanistic Details of the Nickel-Mediated Formation of Acrylates from
 CO2, Ethylene and Methyl Iodide
;
_journal_issue 11
_journal_name_full Organometallics
_journal_page_first 3327
_journal_paper_doi 10.1021/om400262b
_journal_volume 32
_journal_year 2013
_chemical_formula_sum 'C55 H59 B F24 Ni O4 P2'
_chemical_formula_weight 1371.48
_space_group_IT_number 60
_space_group_name_Hall '-P 2n 2ab'
_space_group_name_H-M_alt 'P b c n'
_symmetry_cell_setting orthorhombic
_symmetry_space_group_name_H-M 'P b c n'
_atom_sites_solution_hydrogens geom
_atom_sites_solution_primary direct
_atom_sites_solution_secondary difmap
_audit_creation_method SHELXL-97
_cell_angle_alpha 90.00
_cell_angle_beta 90.00
_cell_angle_gamma 90.00
_cell_formula_units_Z 8
_cell_length_a 15.5152(3)
_cell_length_b 21.4383(4)
_cell_length_c 36.5536(6)
_cell_measurement_temperature 200(2)
_cell_volume 12158.4(4)
_computing_cell_refinement 'Bruker SMART'
_computing_data_collection 'Bruker SMART'
_computing_data_reduction 'Bruker SHELXTL'
_computing_molecular_graphics 'Bruker SHELXTL'
_computing_publication_material 'Bruker SHELXTL'
_computing_structure_refinement 'SHELXL-97 (Sheldrick, 2008)'
_computing_structure_solution 'SHELXS-97 (Sheldrick, 2008)'
_diffrn_ambient_temperature 200(2)
_diffrn_measured_fraction_theta_full 1.000
_diffrn_measured_fraction_theta_max 1.000
_diffrn_measurement_device_type 'CCD area detector'
_diffrn_measurement_method 'phi and omega scans'
_diffrn_radiation_monochromator graphite
_diffrn_radiation_source 'fine-focus sealed tube'
_diffrn_radiation_type MoK\a
_diffrn_radiation_wavelength 0.71073
_diffrn_reflns_av_R_equivalents 0.1443
_diffrn_reflns_av_sigmaI/netI 0.0748
_diffrn_reflns_limit_h_max 17
_diffrn_reflns_limit_h_min -17
_diffrn_reflns_limit_k_max 23
_diffrn_reflns_limit_k_min -23
_diffrn_reflns_limit_l_max 40
_diffrn_reflns_limit_l_min -40
_diffrn_reflns_number 84285
_diffrn_reflns_theta_full 22.99
_diffrn_reflns_theta_max 22.99
_diffrn_reflns_theta_min 1.11
_exptl_absorpt_coefficient_mu 0.489
_exptl_absorpt_correction_T_max 0.9713
_exptl_absorpt_correction_T_min 0.8875
_exptl_absorpt_correction_type multi-scan
_exptl_absorpt_process_details
;
Sheldrick, G. M. (2008). <i>SADABS</i>. University of G\"ottingen, Germany.
;
_exptl_crystal_colour orange
_exptl_crystal_density_diffrn 1.498
_exptl_crystal_density_method 'not measured'
_exptl_crystal_description polyhedron
_exptl_crystal_F_000 5600
_exptl_crystal_size_max 0.25
_exptl_crystal_size_mid 0.25
_exptl_crystal_size_min 0.06
_refine_diff_density_max 0.334
_refine_diff_density_min -0.366
_refine_diff_density_rms 0.064
_refine_ls_extinction_method none
_refine_ls_goodness_of_fit_ref 1.013
_refine_ls_hydrogen_treatment constr
_refine_ls_matrix_type full
_refine_ls_number_parameters 863
_refine_ls_number_reflns 8454
_refine_ls_number_restraints 2413
_refine_ls_restrained_S_all 1.077
_refine_ls_R_factor_all 0.1147
_refine_ls_R_factor_gt 0.0513
_refine_ls_shift/su_max 0.001
_refine_ls_shift/su_mean 0.000
_refine_ls_structure_factor_coef Fsqd
_refine_ls_weighting_details 'calc w=1/[\s^2^(Fo^2^)+(0.0413P)^2^+18.4882P] where P=(Fo^2^+2Fc^2^)/3'
_refine_ls_weighting_scheme calc
_refine_ls_wR_factor_gt 0.0985
_refine_ls_wR_factor_ref 0.1236
_reflns_number_gt 4979
_reflns_number_total 8454
_reflns_threshold_expression >2sigma(I)
_cod_data_source_file om400262b_si_002.cif
_cod_data_source_block igu5
_cod_depositor_comments
;
The following automatic conversions were performed:

data item '_symmetry_cell_setting' value 'Orthorhombic' was changed
to 'orthorhombic' in accordance with the
/home/saulius/struct/COD-crude-data/automatic-downloads/DataCite-retrospective/ACS/depositions/lib/dictionaries/cif_core.dic
dictionary named 'cif_core.dic' version 2.4.2 last updated on
2011-04-26.

Automatic conversion script
Id: cif_fix_values 6909 2019-04-08 15:41:33Z antanas 
;
_cod_original_sg_symbol_H-M Pbcn
_cod_database_code 4089488

loop_
_symmetry_equiv_pos_as_xyz
'x, y, z'
'-x+1/2, -y+1/2, z+1/2'
'-x, y, -z+1/2'
'x+1/2, -y+1/2, -z'
'-x, -y, -z'
'x-1/2, y-1/2, -z-1/2'
'x, -y, z-1/2'
'-x-1/2, y-1/2, z'

loop_
_atom_site_label
_atom_site_type_symbol
_atom_site_fract_x
_atom_site_fract_y
_atom_site_fract_z
_atom_site_U_iso_or_equiv
_atom_site_adp_type
_atom_site_occupancy
_atom_site_symmetry_multiplicity
_atom_site_calc_flag
_atom_site_refinement_flags
_atom_site_disorder_assembly
_atom_site_disorder_group
Ni1 Ni 0.18970(4) 0.02973(3) 0.371163(18) 0.02960(19) Uani 1 1 d . . .
P1 P 0.17165(9) 0.09025(6) 0.42050(4) 0.0317(4) Uani 1 1 d . . .
P2 P 0.30703(8) 0.08558(6) 0.37085(4) 0.0270(3) Uani 1 1 d . . .
C1 C 0.2173(3) -0.0323(2) 0.33280(14) 0.0391(14) Uani 1 1 d . . .
H1 H 0.2699 -0.0224 0.3181 0.047 Uiso 1 1 calc R . .
C2 C 0.1341(4) -0.0367(3) 0.31039(16) 0.0498(16) Uani 1 1 d . . .
H2A H 0.1329 -0.0038 0.2914 0.060 Uiso 1 1 calc R . .
H2B H 0.1301 -0.0779 0.2983 0.060 Uiso 1 1 calc R . .
C3 C 0.2251(4) -0.0887(3) 0.35620(16) 0.0460(16) Uani 1 1 d . . .
O3 O 0.1674(3) -0.12567(19) 0.36176(12) 0.0647(13) Uani 1 1 d . . .
O4 O 0.3039(3) -0.09384(16) 0.37200(11) 0.0515(10) Uani 1 1 d . . .
C4 C 0.3145(5) -0.1475(3) 0.39558(18) 0.073(2) Uani 1 1 d . . .
H4A H 0.2736 -0.1450 0.4159 0.110 Uiso 1 1 calc R . .
H4B H 0.3735 -0.1482 0.4052 0.110 Uiso 1 1 calc R . .
H4C H 0.3038 -0.1857 0.3816 0.110 Uiso 1 1 calc R . .
C5 C 0.0618(4) -0.0283(3) 0.33624(17) 0.0420(15) Uani 1 1 d . . .
O5 O 0.0729(2) 0.00011(17) 0.36542(11) 0.0425(10) Uani 1 1 d . . .
O6 O -0.0129(3) -0.05072(18) 0.32640(12) 0.0603(12) Uani 1 1 d . . .
C6 C -0.0849(4) -0.0407(3) 0.35116(19) 0.065(2) Uani 1 1 d . . .
H6A H -0.0688 -0.0541 0.3758 0.098 Uiso 1 1 calc R . .
H6B H -0.1348 -0.0648 0.3428 0.098 Uiso 1 1 calc R . .
H6C H -0.0998 0.0038 0.3515 0.098 Uiso 1 1 calc R . .
C10 C 0.2760(3) 0.1302(2) 0.41245(13) 0.0318(13) Uani 1 1 d . . .
H10A H 0.3170 0.1241 0.4329 0.038 Uiso 1 1 calc R . .
H10B H 0.2687 0.1753 0.4075 0.038 Uiso 1 1 calc R . .
C11 C 0.1795(4) 0.0456(3) 0.46494(15) 0.0442(15) Uani 1 1 d . . .
C12 C 0.2209(4) -0.0174(3) 0.45619(18) 0.072(2) Uani 1 1 d . . .
H12A H 0.2794 -0.0107 0.4469 0.109 Uiso 1 1 calc R . .
H12B H 0.1865 -0.0390 0.4376 0.109 Uiso 1 1 calc R . .
H12C H 0.2234 -0.0428 0.4785 0.109 Uiso 1 1 calc R . .
C13 C 0.2323(4) 0.0806(3) 0.49377(16) 0.076(2) Uani 1 1 d . . .
H13A H 0.2292 0.0582 0.5171 0.114 Uiso 1 1 calc R . .
H13B H 0.2089 0.1228 0.4968 0.114 Uiso 1 1 calc R . .
H13C H 0.2925 0.0833 0.4858 0.114 Uiso 1 1 calc R . .
C14 C 0.0902(4) 0.0317(4) 0.48029(18) 0.086(2) Uani 1 1 d . . .
H14A H 0.0552 0.0112 0.4615 0.129 Uiso 1 1 calc R . .
H14B H 0.0625 0.0708 0.4877 0.129 Uiso 1 1 calc R . .
H14C H 0.0955 0.0041 0.5016 0.129 Uiso 1 1 calc R . .
C15 C 0.0870(3) 0.1524(3) 0.42340(16) 0.0433(15) Uani 1 1 d . . .
C16 C 0.0929(4) 0.1925(3) 0.38856(18) 0.068(2) Uani 1 1 d . . .
H16A H 0.0475 0.2243 0.3890 0.102 Uiso 1 1 calc R . .
H16B H 0.0855 0.1658 0.3670 0.102 Uiso 1 1 calc R . .
H16C H 0.1494 0.2128 0.3875 0.102 Uiso 1 1 calc R . .
C17 C 0.0983(4) 0.1946(3) 0.45619(19) 0.076(2) Uani 1 1 d . . .
H17A H 0.1575 0.2107 0.4567 0.114 Uiso 1 1 calc R . .
H17B H 0.0870 0.1710 0.4786 0.114 Uiso 1 1 calc R . .
H17C H 0.0578 0.2296 0.4545 0.114 Uiso 1 1 calc R . .
C18 C -0.0040(4) 0.1235(3) 0.42220(19) 0.066(2) Uani 1 1 d . . .
H18A H -0.0170 0.1041 0.4458 0.099 Uiso 1 1 calc R . .
H18B H -0.0064 0.0919 0.4029 0.099 Uiso 1 1 calc R . .
H18C H -0.0464 0.1562 0.4171 0.099 Uiso 1 1 calc R . .
C21 C 0.4211(3) 0.0583(2) 0.37989(15) 0.0383(14) Uani 1 1 d . . .
C22 C 0.4547(4) 0.0136(3) 0.35034(16) 0.0516(17) Uani 1 1 d . . .
H22A H 0.4617 0.0364 0.3273 0.077 Uiso 1 1 calc R . .
H22B H 0.4134 -0.0204 0.3469 0.077 Uiso 1 1 calc R . .
H22C H 0.5104 -0.0035 0.3580 0.077 Uiso 1 1 calc R . .
C23 C 0.4806(3) 0.1148(3) 0.38452(16) 0.0490(16) Uani 1 1 d . . .
H23A H 0.5389 0.1005 0.3905 0.073 Uiso 1 1 calc R . .
H23B H 0.4589 0.1413 0.4043 0.073 Uiso 1 1 calc R . .
H23C H 0.4819 0.1388 0.3617 0.073 Uiso 1 1 calc R . .
C24 C 0.4226(4) 0.0211(3) 0.41580(16) 0.0528(17) Uani 1 1 d . . .
H24A H 0.3866 -0.0162 0.4132 0.079 Uiso 1 1 calc R . .
H24B H 0.4001 0.0471 0.4357 0.079 Uiso 1 1 calc R . .
H24C H 0.4819 0.0087 0.4214 0.079 Uiso 1 1 calc R . .
C25 C 0.3069(3) 0.1405(2) 0.33021(13) 0.0347(13) Uani 1 1 d . . .
C26 C 0.3718(4) 0.1203(3) 0.30063(15) 0.0546(17) Uani 1 1 d . . .
H26A H 0.3615 0.1442 0.2782 0.082 Uiso 1 1 calc R . .
H26B H 0.3646 0.0757 0.2956 0.082 Uiso 1 1 calc R . .
H26C H 0.4306 0.1281 0.3093 0.082 Uiso 1 1 calc R . .
C27 C 0.2182(3) 0.1374(3) 0.31156(15) 0.0496(17) Uani 1 1 d . . .
H27A H 0.1732 0.1476 0.3294 0.074 Uiso 1 1 calc R . .
H27B H 0.2086 0.0953 0.3020 0.074 Uiso 1 1 calc R . .
H27C H 0.2163 0.1674 0.2913 0.074 Uiso 1 1 calc R . .
C28 C 0.3261(4) 0.2077(2) 0.34116(15) 0.0458(15) Uani 1 1 d . . .
H28A H 0.3351 0.2329 0.3191 0.069 Uiso 1 1 calc R . .
H28B H 0.3781 0.2088 0.3564 0.069 Uiso 1 1 calc R . .
H28C H 0.2773 0.2245 0.3551 0.069 Uiso 1 1 calc R . .
B1 B 0.3360(4) 0.1665(3) 0.62383(15) 0.0273(13) Uani 1 1 d U . .
C31 C 0.2350(3) 0.1871(2) 0.63001(13) 0.0266(11) Uani 1 1 d U . .
C32 C 0.2020(3) 0.2036(2) 0.66416(13) 0.0356(13) Uani 1 1 d U . .
H32 H 0.2409 0.2083 0.6840 0.043 Uiso 1 1 calc R . .
C33 C 0.1152(4) 0.2133(3) 0.67032(14) 0.0425(15) Uani 1 1 d DU A .
C34 C 0.0563(4) 0.2074(3) 0.64248(14) 0.0422(15) Uani 1 1 d U . .
H34 H -0.0035 0.2137 0.6467 0.051 Uiso 1 1 calc R . .
C35 C 0.0868(3) 0.1919(2) 0.60807(13) 0.0344(13) Uani 1 1 d DU . .
C36 C 0.1734(3) 0.1815(2) 0.60252(14) 0.0313(13) Uani 1 1 d U . .
H36 H 0.1920 0.1699 0.5787 0.038 Uiso 1 1 calc R . .
C37 C 0.0859(4) 0.2291(4) 0.70785(18) 0.078(2) Uani 1 1 d DU . .
C38 C 0.0244(4) 0.1849(3) 0.57732(17) 0.0553(17) Uani 1 1 d DU . .
C41 C 0.3672(3) 0.1816(2) 0.58170(13) 0.0247(11) Uani 1 1 d U . .
C42 C 0.3343(3) 0.2320(2) 0.56186(13) 0.0282(12) Uani 1 1 d U . .
H42 H 0.2940 0.2589 0.5734 0.034 Uiso 1 1 calc R . .
C43 C 0.3579(3) 0.2443(2) 0.52593(13) 0.0285(12) Uani 1 1 d DU B .
C44 C 0.4181(3) 0.2075(2) 0.50860(13) 0.0306(12) Uani 1 1 d U . .
H44 H 0.4342 0.2154 0.4840 0.037 Uiso 1 1 calc R . .
C45 C 0.4542(3) 0.1590(2) 0.52785(14) 0.0295(12) Uani 1 1 d DU C .
C46 C 0.4297(3) 0.1463(2) 0.56362(13) 0.0281(12) Uani 1 1 d U . .
H46 H 0.4562 0.1126 0.5762 0.034 Uiso 1 1 calc R . .
C47 C 0.3179(4) 0.2971(2) 0.50537(14) 0.0421(14) Uani 1 1 d DU . .
C48 C 0.5207(4) 0.1192(3) 0.50978(15) 0.0420(14) Uani 1 1 d DU . .
C51 C 0.3311(3) 0.0913(2) 0.63231(13) 0.0245(11) Uani 1 1 d U . .
C52 C 0.3109(3) 0.0472(2) 0.60586(14) 0.0298(12) Uani 1 1 d U . .
H52 H 0.3071 0.0603 0.5811 0.036 Uiso 1 1 calc R . .
C53 C 0.2960(3) -0.0152(2) 0.61413(14) 0.0302(12) Uani 1 1 d DU . .
C54 C 0.3021(3) -0.0362(2) 0.64981(15) 0.0349(13) Uani 1 1 d U . .
H54 H 0.2932 -0.0789 0.6556 0.042 Uiso 1 1 calc R . .
C55 C 0.3212(3) 0.0064(2) 0.67671(13) 0.0354(13) Uani 1 1 d DU D .
C56 C 0.3345(3) 0.0682(2) 0.66813(13) 0.0297(12) Uani 1 1 d U . .
H56 H 0.3467 0.0965 0.6874 0.036 Uiso 1 1 calc R . .
C57 C 0.2706(4) -0.0584(3) 0.58444(16) 0.0477(15) Uani 1 1 d DU . .
C58 C 0.3279(4) -0.0146(3) 0.71527(16) 0.0590(18) Uani 1 1 d DU . .
C61 C 0.4015(3) 0.2030(2) 0.65174(13) 0.0253(11) Uani 1 1 d U . .
C62 C 0.4740(3) 0.1754(2) 0.66739(13) 0.0302(12) Uani 1 1 d U . .
H62 H 0.4871 0.1334 0.6613 0.036 Uiso 1 1 calc R . .
C63 C 0.5280(3) 0.2065(2) 0.69148(13) 0.0289(12) Uani 1 1 d DU E .
C64 C 0.5117(3) 0.2679(2) 0.70078(13) 0.0301(12) Uani 1 1 d U . .
H64 H 0.5479 0.2893 0.7176 0.036 Uiso 1 1 calc R . .
C66 C 0.3881(3) 0.2660(2) 0.66113(13) 0.0289(12) Uani 1 1 d U . .
H66 H 0.3407 0.2876 0.6507 0.035 Uiso 1 1 calc R . .
C67 C 0.6032(3) 0.1744(3) 0.70867(15) 0.0419(14) Uani 1 1 d DU . .
C65 C 0.4418(3) 0.2972(2) 0.68508(13) 0.0288(12) Uani 1 1 d DU . .
C68 C 0.4240(4) 0.3632(3) 0.69529(15) 0.0431(15) Uani 1 1 d DU . .
F64 F 0.3678(2) 0.39117(14) 0.67381(11) 0.0794(12) Uani 1 1 d DU . .
F65 F 0.4933(2) 0.39934(15) 0.69444(12) 0.0846(13) Uani 1 1 d DU . .
F66 F 0.3943(3) 0.36928(16) 0.72882(10) 0.0894(14) Uani 1 1 d DU . .
F31 F 0.1038(8) 0.2898(5) 0.7143(3) 0.211(6) Uani 0.770(13) 1 d PDU A 1
F32 F 0.1197(6) 0.1997(6) 0.73368(15) 0.172(6) Uani 0.770(13) 1 d PDU A 1
F33 F 0.0024(4) 0.2300(6) 0.71123(18) 0.138(4) Uani 0.770(13) 1 d PDU A 1
F34 F 0.0034(4) 0.1272(2) 0.57062(14) 0.136(2) Uani 1 1 d DU . .
F35 F 0.0548(2) 0.2062(3) 0.54613(10) 0.1179(19) Uani 1 1 d DU . .
F36 F -0.0484(2) 0.2151(2) 0.58180(10) 0.0906(14) Uani 1 1 d DU . .
F41 F 0.2501(4) 0.3208(3) 0.52070(15) 0.112(3) Uani 0.905(11) 1 d PDU B 1
F42 F 0.2955(4) 0.2816(2) 0.47153(10) 0.0661(18) Uani 0.905(11) 1 d PDU B 1
F43 F 0.3739(4) 0.3436(2) 0.50011(19) 0.097(3) Uani 0.905(11) 1 d PDU B 1
F44 F 0.5353(4) 0.1331(3) 0.47555(11) 0.086(2) Uani 0.884(10) 1 d PDU C 1
F45 F 0.5947(3) 0.1186(3) 0.52669(14) 0.099(3) Uani 0.884(10) 1 d PDU C 1
F46 F 0.4973(4) 0.05959(19) 0.50947(19) 0.104(3) Uani 0.884(10) 1 d PDU C 1
F51 F 0.1926(2) -0.04668(19) 0.57144(11) 0.0900(13) Uani 1 1 d DU . .
F52 F 0.3208(2) -0.05486(17) 0.55524(10) 0.0798(12) Uani 1 1 d DU . .
F53 F 0.2704(3) -0.11742(17) 0.59433(10) 0.1065(17) Uani 1 1 d DU . .
F54 F 0.3960(4) 0.0028(4) 0.73219(14) 0.110(3) Uani 0.835(11) 1 d PDU D 1
F55 F 0.2646(6) 0.0061(5) 0.73548(17) 0.171(5) Uani 0.835(11) 1 d PDU D 1
F56 F 0.3241(8) -0.0752(3) 0.71884(16) 0.153(4) Uani 0.835(11) 1 d PDU D 1
F61 F 0.6154(3) 0.1900(2) 0.74311(11) 0.0775(19) Uani 0.913(8) 1 d PDU E 1
F62 F 0.6772(2) 0.1881(2) 0.69171(12) 0.0708(16) Uani 0.913(8) 1 d PDU E 1
F63 F 0.5988(3) 0.11279(17) 0.70685(13) 0.0675(17) Uani 0.913(8) 1 d PDU E 1
F54B F 0.2682(10) -0.0487(9) 0.7274(5) 0.027(7) Uiso 0.165(11) 1 d PD D 2
F55B F 0.3985(11) -0.0488(10) 0.7207(5) 0.041(8) Uiso 0.165(11) 1 d PD D 2
F56B F 0.3292(15) 0.0294(7) 0.7393(4) 0.036(7) Uiso 0.165(11) 1 d PD D 2
F31B F 0.0565(14) 0.1744(6) 0.7244(5) 0.072(8) Uiso 0.230(13) 1 d PD A 2
F32B F 0.0211(11) 0.2632(8) 0.7111(7) 0.063(8) Uiso 0.230(13) 1 d PD A 2
F33B F 0.1446(10) 0.2474(9) 0.7296(5) 0.057(7) Uiso 0.230(13) 1 d PD A 2
F41B F 0.340(3) 0.3046(19) 0.4716(5) 0.076(18) Uiso 0.095(11) 1 d PD B 2
F42B F 0.326(2) 0.3511(8) 0.5212(8) 0.019(11) Uiso 0.095(11) 1 d PD B 2
F43B F 0.2336(10) 0.2875(16) 0.5035(12) 0.062(16) Uiso 0.095(11) 1 d PD B 2
F44B F 0.5477(17) 0.0726(10) 0.5282(6) 0.028(9) Uiso 0.116(10) 1 d PD C 2
F45B F 0.4957(18) 0.0977(14) 0.4784(6) 0.053(11) Uiso 0.116(10) 1 d PD C 2
F46B F 0.5890(12) 0.1540(10) 0.5024(8) 0.039(10) Uiso 0.116(10) 1 d PD C 2
F61B F 0.647(2) 0.1393(17) 0.6874(8) 0.070(16) Uiso 0.087(8) 1 d PD E 2
F62B F 0.5717(18) 0.1361(14) 0.7345(8) 0.044(13) Uiso 0.087(8) 1 d PD E 2
F63B F 0.6549(19) 0.2120(13) 0.7257(10) 0.056(15) Uiso 0.087(8) 1 d PD E 2

loop_
_atom_site_aniso_label
_atom_site_aniso_U_11
_atom_site_aniso_U_22
_atom_site_aniso_U_33
_atom_site_aniso_U_23
_atom_site_aniso_U_13
_atom_site_aniso_U_12
Ni1 0.0277(4) 0.0275(4) 0.0336(4) -0.0036(3) 0.0016(3) -0.0009(3)
P1 0.0293(8) 0.0331(8) 0.0328(8) -0.0047(7) 0.0053(7) -0.0012(7)
P2 0.0265(8) 0.0267(7) 0.0279(8) -0.0022(7) 0.0026(6) 0.0002(6)
C1 0.045(4) 0.033(3) 0.039(3) -0.003(3) 0.004(3) -0.002(3)
C2 0.048(4) 0.052(4) 0.049(4) -0.010(3) 0.003(3) -0.011(3)
C3 0.046(4) 0.041(4) 0.051(4) -0.013(3) 0.003(3) 0.006(4)
O3 0.058(3) 0.037(3) 0.098(4) 0.005(2) 0.009(3) -0.013(2)
O4 0.056(3) 0.034(2) 0.065(3) 0.001(2) -0.004(2) 0.002(2)
C4 0.098(6) 0.043(4) 0.079(5) 0.008(4) -0.019(4) 0.012(4)
C5 0.037(4) 0.031(3) 0.058(4) -0.001(3) -0.008(3) -0.006(3)
O5 0.034(2) 0.039(2) 0.054(3) -0.007(2) 0.000(2) -0.0053(18)
O6 0.044(3) 0.051(3) 0.086(3) -0.011(2) -0.017(3) -0.011(2)
C6 0.030(4) 0.053(5) 0.113(6) 0.011(4) -0.001(4) -0.007(3)
C10 0.028(3) 0.034(3) 0.034(3) -0.003(3) 0.002(3) 0.001(2)
C11 0.045(4) 0.050(4) 0.037(3) 0.006(3) 0.010(3) -0.005(3)
C12 0.091(6) 0.060(5) 0.066(5) 0.031(4) 0.018(4) 0.008(4)
C13 0.091(6) 0.098(6) 0.039(4) 0.014(4) -0.020(4) -0.010(5)
C14 0.071(5) 0.119(7) 0.068(5) 0.034(5) 0.023(4) -0.010(5)
C15 0.032(3) 0.040(4) 0.057(4) -0.010(3) 0.012(3) 0.006(3)
C16 0.052(4) 0.061(4) 0.091(5) 0.020(4) 0.011(4) 0.023(4)
C17 0.071(5) 0.066(5) 0.092(6) -0.038(4) -0.003(4) 0.021(4)
C18 0.036(4) 0.062(4) 0.100(6) -0.012(4) 0.014(4) 0.002(3)
C21 0.032(3) 0.039(3) 0.043(4) 0.003(3) 0.002(3) 0.002(3)
C22 0.036(4) 0.047(4) 0.073(5) -0.008(3) 0.008(3) 0.005(3)
C23 0.033(3) 0.055(4) 0.059(4) 0.002(3) -0.003(3) -0.004(3)
C24 0.041(4) 0.053(4) 0.065(4) 0.009(3) -0.008(3) 0.011(3)
C25 0.037(3) 0.039(3) 0.028(3) 0.002(3) 0.000(3) -0.004(3)
C26 0.072(5) 0.060(4) 0.032(4) 0.002(3) 0.009(3) -0.010(4)
C27 0.050(4) 0.049(4) 0.049(4) 0.012(3) -0.019(3) -0.005(3)
C28 0.054(4) 0.035(4) 0.048(4) 0.008(3) -0.001(3) -0.005(3)
B1 0.030(3) 0.028(3) 0.023(3) -0.001(3) 0.001(3) 0.002(3)
C31 0.031(3) 0.026(3) 0.022(3) 0.000(2) 0.003(2) 0.004(2)
C32 0.036(3) 0.045(4) 0.026(3) -0.001(3) 0.000(2) 0.005(3)
C33 0.040(4) 0.058(4) 0.029(3) -0.001(3) 0.008(3) 0.013(3)
C34 0.030(3) 0.057(4) 0.039(3) 0.004(3) 0.007(3) 0.016(3)
C35 0.033(3) 0.040(3) 0.030(3) 0.005(3) 0.001(2) 0.007(3)
C36 0.034(3) 0.032(3) 0.028(3) 0.001(2) 0.005(2) 0.002(3)
C37 0.046(4) 0.135(7) 0.053(4) -0.018(5) 0.015(4) 0.018(5)
C38 0.036(4) 0.080(5) 0.050(4) 0.005(4) -0.006(3) 0.005(3)
C41 0.022(3) 0.022(3) 0.030(3) 0.000(2) -0.003(2) -0.002(2)
C42 0.032(3) 0.028(3) 0.024(3) -0.003(2) 0.003(2) 0.001(2)
C43 0.027(3) 0.031(3) 0.027(3) 0.003(2) -0.001(2) -0.001(2)
C44 0.041(3) 0.032(3) 0.018(3) 0.005(2) 0.005(2) -0.008(2)
C45 0.029(3) 0.028(3) 0.031(3) -0.005(2) 0.004(2) 0.001(2)
C46 0.026(3) 0.028(3) 0.031(3) 0.004(2) -0.001(2) -0.001(2)
C47 0.049(4) 0.047(4) 0.031(3) 0.010(3) 0.001(3) 0.003(3)
C48 0.051(4) 0.038(4) 0.036(4) -0.002(3) 0.007(3) 0.002(3)
C51 0.015(3) 0.031(3) 0.027(3) 0.003(2) 0.004(2) 0.000(2)
C52 0.027(3) 0.035(3) 0.028(3) 0.003(2) -0.001(3) 0.003(3)
C53 0.021(3) 0.031(3) 0.038(3) -0.003(2) 0.001(2) -0.001(2)
C54 0.030(3) 0.028(3) 0.047(3) 0.012(3) 0.002(3) -0.004(3)
C55 0.032(3) 0.038(3) 0.036(3) 0.012(3) 0.001(3) -0.006(3)
C56 0.026(3) 0.036(3) 0.027(3) 0.000(2) 0.004(2) 0.002(2)
C57 0.050(4) 0.042(4) 0.052(4) -0.002(3) -0.006(3) -0.009(3)
C58 0.079(5) 0.052(4) 0.047(4) 0.017(3) -0.001(4) -0.012(4)
C61 0.026(3) 0.027(3) 0.023(3) 0.002(2) 0.009(2) -0.001(2)
C62 0.031(3) 0.029(3) 0.030(3) 0.000(2) 0.007(2) 0.003(2)
C63 0.026(3) 0.035(3) 0.026(3) 0.003(2) 0.002(2) 0.000(2)
C64 0.030(3) 0.032(3) 0.028(3) 0.002(2) 0.002(2) -0.006(2)
C66 0.029(3) 0.030(3) 0.027(3) 0.005(2) 0.001(2) 0.004(2)
C67 0.034(4) 0.046(4) 0.046(4) -0.005(3) -0.001(3) 0.005(3)
C65 0.039(3) 0.024(3) 0.023(3) 0.002(2) 0.000(2) -0.003(2)
C68 0.048(4) 0.038(4) 0.043(4) -0.002(3) -0.006(3) 0.003(3)
F64 0.100(3) 0.035(2) 0.103(3) -0.011(2) -0.050(3) 0.024(2)
F65 0.067(3) 0.034(2) 0.154(4) -0.019(2) -0.006(3) -0.0113(19)
F66 0.156(4) 0.050(2) 0.063(3) -0.008(2) 0.037(3) 0.030(2)
F31 0.298(13) 0.198(8) 0.137(8) -0.124(7) 0.102(8) -0.038(9)
F32 0.117(7) 0.373(14) 0.025(3) 0.028(6) 0.021(4) 0.134(9)
F33 0.055(4) 0.312(13) 0.048(4) -0.024(7) 0.022(3) 0.051(6)
F34 0.172(5) 0.084(3) 0.153(5) -0.017(3) -0.120(4) -0.001(3)
F35 0.055(3) 0.255(6) 0.044(2) 0.031(3) -0.011(2) 0.000(3)
F36 0.050(2) 0.151(4) 0.071(3) -0.017(3) -0.019(2) 0.034(3)
F41 0.136(5) 0.136(6) 0.062(3) 0.049(4) 0.046(3) 0.112(4)
F42 0.083(4) 0.073(3) 0.043(3) 0.007(2) -0.025(2) 0.013(3)
F43 0.113(5) 0.053(3) 0.125(5) 0.050(3) -0.043(4) -0.023(3)
F44 0.116(5) 0.106(5) 0.036(3) 0.014(3) 0.040(3) 0.062(4)
F45 0.048(3) 0.174(6) 0.074(4) -0.047(4) -0.008(3) 0.050(3)
F46 0.123(5) 0.042(3) 0.148(6) -0.028(3) 0.066(4) 0.004(3)
F51 0.056(2) 0.112(3) 0.102(3) -0.049(3) -0.031(2) -0.003(2)
F52 0.090(3) 0.083(3) 0.066(3) -0.039(2) 0.024(2) -0.022(2)
F53 0.206(5) 0.037(2) 0.076(3) -0.003(2) -0.038(3) -0.031(3)
F54 0.120(5) 0.160(7) 0.052(3) 0.045(4) -0.047(3) -0.067(5)
F55 0.155(7) 0.290(10) 0.069(4) 0.081(5) 0.064(4) 0.091(7)
F56 0.335(13) 0.058(4) 0.068(4) 0.035(3) -0.064(5) -0.045(5)
F61 0.074(3) 0.117(4) 0.041(3) -0.028(3) -0.026(2) 0.054(3)
F62 0.033(2) 0.086(4) 0.093(3) 0.011(3) 0.007(2) 0.012(2)
F63 0.067(3) 0.041(2) 0.094(4) 0.006(2) -0.030(3) 0.015(2)

loop_
_atom_type_symbol
_atom_type_description
_atom_type_scat_dispersion_real
_atom_type_scat_dispersion_imag
_atom_type_scat_source
C C 0.0033 0.0016 'International Tables Vol C Tables 4.2.6.8 and 6.1.1.4'
H H 0.0000 0.0000 'International Tables Vol C Tables 4.2.6.8 and 6.1.1.4'
B B 0.0013 0.0007 'International Tables Vol C Tables 4.2.6.8 and 6.1.1.4'
O O 0.0106 0.0060 'International Tables Vol C Tables 4.2.6.8 and 6.1.1.4'
F F 0.0171 0.0103 'International Tables Vol C Tables 4.2.6.8 and 6.1.1.4'
P P 0.1023 0.0942 'International Tables Vol C Tables 4.2.6.8 and 6.1.1.4'
Ni Ni 0.3393 1.1124 'International Tables Vol C Tables 4.2.6.8 and 6.1.1.4'

loop_
_geom_angle_atom_site_label_1
_geom_angle_atom_site_label_2
_geom_angle_atom_site_label_3
_geom_angle
O5 Ni1 C1 84.54(19)
O5 Ni1 P2 164.56(12)
C1 Ni1 P2 100.65(16)
O5 Ni1 P1 99.25(12)
C1 Ni1 P1 170.72(16)
P2 Ni1 P1 77.90(5)
C10 P1 C15 107.0(2)
C10 P1 C11 108.3(2)
C15 P1 C11 110.9(3)
C10 P1 Ni1 91.78(16)
C15 P1 Ni1 123.03(19)
C11 P1 Ni1 113.00(18)
C10 P2 C21 105.0(2)
C10 P2 C25 108.7(2)
C21 P2 C25 109.3(2)
C10 P2 Ni1 93.56(16)
C21 P2 Ni1 127.60(18)
C25 P2 Ni1 110.16(17)
C3 C1 C2 109.1(5)
C3 C1 Ni1 99.0(3)
C2 C1 Ni1 103.8(3)
C5 C2 C1 106.9(5)
O3 C3 O4 122.8(6)
O3 C3 C1 124.5(6)
O4 C3 C1 112.6(5)
C3 O4 C4 114.9(5)
O5 C5 O6 122.8(5)
O5 C5 C2 120.3(5)
O6 C5 C2 116.9(5)
C5 O5 Ni1 112.7(4)
C5 O6 C6 117.1(5)
P1 C10 P2 96.8(2)
C14 C11 C12 106.6(5)
C14 C11 C13 109.2(5)
C12 C11 C13 110.7(5)
C14 C11 P1 110.9(4)
C12 C11 P1 107.1(4)
C13 C11 P1 112.2(4)
C17 C15 C16 108.3(5)
C17 C15 C18 111.7(5)
C16 C15 C18 104.8(5)
C17 C15 P1 112.9(4)
C16 C15 P1 108.0(4)
C18 C15 P1 110.8(4)
C23 C21 C22 111.5(5)
C23 C21 C24 107.9(5)
C22 C21 C24 105.9(5)
C23 C21 P2 109.7(4)
C22 C21 P2 112.8(4)
C24 C21 P2 108.9(4)
C28 C25 C27 109.4(4)
C28 C25 C26 108.9(4)
C27 C25 C26 105.2(4)
C28 C25 P2 112.4(3)
C27 C25 P2 108.8(4)
C26 C25 P2 112.0(4)
C61 B1 C31 112.2(4)
C61 B1 C51 112.3(4)
C31 B1 C51 101.1(4)
C61 B1 C41 107.8(4)
C31 B1 C41 110.9(4)
C51 B1 C41 112.5(4)
C36 C31 C32 114.5(4)
C36 C31 B1 122.2(4)
C32 C31 B1 122.8(4)
C33 C32 C31 122.8(5)
C34 C33 C32 120.9(5)
C34 C33 C37 120.1(5)
C32 C33 C37 118.9(5)
C33 C34 C35 117.9(5)
C36 C35 C34 120.4(5)
C36 C35 C38 120.4(5)
C34 C35 C38 119.2(5)
C35 C36 C31 123.4(5)
F32B C37 F32 124.2(13)
F32B C37 F33B 109.7(14)
F32 C37 F33B 51.8(8)
F32B C37 F33 35.1(10)
F32 C37 F33 110.7(8)
F33B C37 F33 130.5(11)
F32B C37 F31 65.5(10)
F32 C37 F31 105.5(9)
F33B C37 F31 56.4(9)
F33 C37 F31 100.1(9)
F32B C37 F31B 100.9(12)
F32 C37 F31B 52.1(8)
F33B C37 F31B 102.8(12)
F33 C37 F31B 69.3(9)
F31 C37 F31B 143.1(10)
F32B C37 C33 117.9(13)
F32 C37 C33 117.0(6)
F33B C37 C33 115.4(10)
F33 C37 C33 113.3(6)
F31 C37 C33 108.6(6)
F31B C37 C33 108.0(9)
F34 C38 F36 106.0(5)
F34 C38 F35 104.9(6)
F36 C38 F35 104.2(5)
F34 C38 C35 113.6(5)
F36 C38 C35 114.5(5)
F35 C38 C35 112.7(5)
C46 C41 C42 115.3(4)
C46 C41 B1 122.7(4)
C42 C41 B1 122.0(4)
C43 C42 C41 122.8(5)
C44 C43 C42 120.3(4)
C44 C43 C47 119.0(5)
C42 C43 C47 120.7(5)
C45 C44 C43 118.3(4)
C44 C45 C46 121.2(4)
C44 C45 C48 119.2(5)
C46 C45 C48 119.6(5)
C45 C46 C41 122.0(5)
F41B C47 F41 125.6(17)
F41B C47 F42B 106.7(17)
F41 C47 F42B 62.5(14)
F41B C47 F43B 103.6(18)
F41 C47 F43B 44.2(17)
F42B C47 F43B 104.9(16)
F41B C47 F42 38(2)
F41 C47 F42 106.8(5)
F42B C47 F42 131.5(12)
F43B C47 F42 69.8(19)
F41B C47 F43 66(2)
F41 C47 F43 107.3(5)
F42B C47 F43 48.4(14)
F43B C47 F43 138.6(14)
F42 C47 F43 102.9(5)
F41B C47 C43 117.6(16)
F41 C47 C43 114.7(4)
F42B C47 C43 114.2(12)
F43B C47 C43 108.6(14)
F42 C47 C43 112.8(4)
F43 C47 C43 111.5(5)
F44B C48 F45B 106.7(15)
F44B C48 F45 56.8(13)
F45B C48 F45 132.9(13)
F44B C48 F44 128.8(11)
F45B C48 F44 44.3(14)
F45 C48 F44 107.7(5)
F44B C48 F46B 106.6(15)
F45B C48 F46B 105.0(15)
F45 C48 F46B 52.9(12)
F44 C48 F46B 62.4(13)
F44B C48 F46 48.8(12)
F45B C48 F46 64.5(14)
F45 C48 F46 103.6(6)
F44 C48 F46 105.0(5)
F46B C48 F46 139.3(11)
F44B C48 C45 116.2(11)
F45B C48 C45 112.8(13)
F45 C48 C45 113.8(5)
F44 C48 C45 114.4(5)
F46B C48 C45 108.8(10)
F46 C48 C45 111.4(5)
C52 C51 C56 114.8(4)
C52 C51 B1 123.1(4)
C56 C51 B1 121.4(4)
C51 C52 C53 122.7(5)
C54 C53 C52 120.5(5)
C54 C53 C57 120.3(5)
C52 C53 C57 119.2(5)
C55 C54 C53 118.2(5)
C54 C55 C56 120.6(5)
C54 C55 C58 119.5(5)
C56 C55 C58 119.9(5)
C55 C56 C51 123.2(5)
F53 C57 F51 106.3(5)
F53 C57 F52 106.1(5)
F51 C57 F52 103.7(5)
F53 C57 C53 113.7(5)
F51 C57 C53 112.8(5)
F52 C57 C53 113.4(5)
F54B C58 F54 127.3(10)
F54B C58 F56B 101.3(12)
F54 C58 F56B 56.3(9)
F54B C58 F56 49.9(8)
F54 C58 F56 106.2(6)
F56B C58 F56 131.3(10)
F54B C58 F55 56.3(9)
F54 C58 F55 104.3(7)
F56B C58 F55 51.5(9)
F56 C58 F55 104.3(7)
F54B C58 F55B 103.5(12)
F54 C58 F55B 53.8(10)
F56B C58 F55B 106.8(13)
F56 C58 F55B 58.4(9)
F55 C58 F55B 136.1(10)
F54B C58 C55 117.3(10)
F54 C58 C55 115.4(5)
F56B C58 C55 115.3(9)
F56 C58 C55 113.2(5)
F55 C58 C55 112.4(6)
F55B C58 C55 111.5(9)
C62 C61 C66 115.2(5)
C62 C61 B1 123.6(4)
C66 C61 B1 121.2(4)
C63 C62 C61 123.0(5)
C64 C63 C62 120.2(4)
C64 C63 C67 118.5(5)
C62 C63 C67 121.2(5)
C65 C64 C63 118.4(5)
C65 C66 C61 122.0(5)
F61B C67 F63B 109.0(19)
F61B C67 F61 130.8(16)
F63B C67 F61 45.1(17)
F61B C67 F63 54.0(19)
F63B C67 F63 132.5(15)
F61 C67 F63 108.0(5)
F61B C67 F62 52(2)
F63B C67 F62 63.6(18)
F61 C67 F62 105.3(5)
F63 C67 F62 103.9(4)
F61B C67 F62B 105.3(18)
F63B C67 F62B 105.5(17)
F61 C67 F62B 62.3(15)
F63 C67 F62B 53.6(16)
F62 C67 F62B 140.6(13)
F61B C67 C63 115.7(15)
F63B C67 C63 113.5(15)
F61 C67 C63 113.4(4)
F63 C67 C63 113.5(4)
F62 C67 C63 112.0(4)
F62B C67 C63 107.0(13)
C64 C65 C66 121.1(5)
C64 C65 C68 118.3(5)
C66 C65 C68 120.5(5)
F66 C68 F64 106.1(5)
F66 C68 F65 104.4(5)
F64 C68 F65 104.9(5)
F66 C68 C65 113.1(5)
F64 C68 C65 113.9(4)
F65 C68 C65 113.5(5)

loop_
_geom_bond_atom_site_label_1
_geom_bond_atom_site_label_2
_geom_bond_distance
Ni1 O5 1.931(3)
Ni1 C1 1.979(5)
Ni1 P2 2.1788(14)
Ni1 P1 2.2390(15)
P1 C10 1.855(5)
P1 C15 1.874(5)
P1 C11 1.890(5)
P2 C10 1.861(5)
P2 C21 1.893(5)
P2 C25 1.896(5)
C1 C3 1.488(8)
C1 C2 1.531(7)
C2 C5 1.478(7)
C3 O3 1.213(6)
C3 O4 1.356(7)
O4 C4 1.447(6)
C5 O5 1.240(6)
C5 O6 1.306(6)
O6 C6 1.454(7)
C11 C14 1.525(8)
C11 C12 1.528(8)
C11 C13 1.531(8)
C15 C17 1.513(8)
C15 C16 1.539(8)
C15 C18 1.541(7)
C21 C23 1.533(7)
C21 C22 1.534(7)
C21 C24 1.536(7)
C25 C28 1.524(7)
C25 C27 1.537(7)
C25 C26 1.539(7)
B1 C61 1.639(7)
B1 C31 1.643(7)
B1 C51 1.644(7)
B1 C41 1.646(7)
C31 C36 1.393(7)
C31 C32 1.395(6)
C32 C33 1.381(7)
C33 C34 1.374(7)
C33 C37 1.485(7)
C34 C35 1.384(7)
C35 C36 1.377(7)
C35 C38 1.490(7)
C37 F32B 1.249(13)
C37 F32 1.251(8)
C37 F33B 1.272(12)
C37 F33 1.301(8)
C37 F31 1.351(9)
C37 F31B 1.397(11)
C38 F34 1.302(7)
C38 F36 1.313(6)
C38 F35 1.316(6)
C41 C46 1.397(6)
C41 C42 1.397(6)
C42 C43 1.389(6)
C43 C44 1.377(6)
C43 C47 1.494(6)
C44 C45 1.375(6)
C45 C46 1.388(6)
C45 C48 1.493(6)
C47 F41B 1.290(14)
C47 F41 1.296(6)
C47 F42B 1.300(13)
C47 F43B 1.326(14)
C47 F42 1.327(6)
C47 F43 1.336(6)
C48 F44B 1.274(12)
C48 F45B 1.296(13)
C48 F45 1.304(6)
C48 F44 1.306(6)
C48 F46B 1.324(13)
C48 F46 1.328(6)
C51 C52 1.387(6)
C51 C56 1.401(6)
C52 C53 1.391(6)
C53 C54 1.383(7)
C53 C57 1.481(7)
C54 C55 1.374(7)
C55 C56 1.376(7)
C55 C58 1.484(7)
C57 F53 1.315(6)
C57 F51 1.324(6)
C57 F52 1.324(6)
C58 F54B 1.261(12)
C58 F54 1.279(7)
C58 F56B 1.290(12)
C58 F56 1.306(7)
C58 F55 1.307(7)
C58 F55B 1.333(12)
C61 C62 1.395(7)
C61 C66 1.408(6)
C62 C63 1.386(6)
C63 C64 1.382(6)
C63 C67 1.493(6)
C64 C65 1.380(6)
C66 C65 1.382(6)
C67 F61B 1.282(14)
C67 F63B 1.296(14)
C67 F61 1.316(6)
C67 F63 1.324(6)
C67 F62 1.336(6)
C67 F62B 1.343(13)
C65 C68 1.490(6)
C68 F66 1.316(6)
C68 F64 1.318(6)
C68 F65 1.325(6)
